data_4100090
_journal_name_full 'Journal of the American Chemical Society'
_journal_paper_doi 10.1021/ja0451620
_journal_year 2005
_chemical_formula_sum 'C25 H36 N14 O13 Pt S'
_chemical_formula_weight 967.83
_space_group_IT_number 4
_symmetry_cell_setting monoclinic
_symmetry_space_group_name_Hall 'P 2yb'
_symmetry_space_group_name_H-M 'P 1 21 1'
_cell_angle_alpha 90.00
_cell_angle_beta 112.987(6)
_cell_angle_gamma 90.00
_cell_formula_units_Z 4
_cell_length_a 10.838(5)
_cell_length_b 31.965(15)
_cell_length_c 11.817(6)
_cell_measurement_temperature 193(2)
_cell_volume 3769(3)
_cod_depositor_comments
;
The following automatic conversions were performed:
'_symmetry_cell_setting' value 'Monoclinic' changed to 'monoclinic'
according to '/home/saulius/struct/CIF-dictionaries/cif_core.dic'
dictionary named 'cif_core.dic' version 2.4.1 from 2010-06-29.

Automatic conversion script
Id: cif_fix_enum 1527 2010-12-29 10:47:43Z saulius 
;
_cod_original_sg_symbol_H-M 'P 21'
_cod_database_code 4100090

loop_
_symmetry_equiv_pos_as_xyz
'x, y, z'
'-x, y+1/2, -z'

loop_
_atom_site_label
_atom_site_type_symbol
_atom_site_fract_x
_atom_site_fract_y
_atom_site_fract_z
_atom_site_U_iso_or_equiv
_atom_site_adp_type
_atom_site_occupancy
_atom_site_symmetry_multiplicity
_atom_site_calc_flag
_atom_site_refinement_flags
_atom_site_disorder_assembly
_atom_site_disorder_group
Pt1 Pt 0.37958(13) 0.14704(4) 0.56644(12) 0.0432(4) Uani 1 1 d . . .
S1 S 0.5852(11) 0.1173(3) 0.6869(10) 0.065(3) Uani 1 1 d . . .
N1 N 0.792(3) 0.1696(9) 0.778(3) 0.056(9) Uiso 1 1 d . . .
N2 N 0.722(3) 0.1668(9) 0.571(3) 0.059(9) Uiso 1 1 d . . .
N3 N 0.675(3) 0.0840(9) 0.316(2) 0.045(8) Uiso 1 1 d . . .
N4 N 0.576(3) -0.0402(9) 0.229(2) 0.042(8) Uiso 1 1 d . . .
N5 N 0.420(3) 0.1992(9) 0.665(3) 0.054(8) Uiso 1 1 d . . .
N6 N 0.199(2) 0.1737(7) 0.476(2) 0.025(6) Uiso 1 1 d . . .
C1 C 0.710(4) 0.1563(13) 0.684(3) 0.054(11) Uiso 1 1 d . . .
C2 C 0.634(3) 0.1390(11) 0.447(3) 0.039(8) Uiso 1 1 d . . .
H2A H 0.6032 0.1566 0.3719 0.047 Uiso 1 1 calc R . .
H2B H 0.5548 0.1258 0.4547 0.047 Uiso 1 1 calc R . .
C3 C 0.745(3) 0.1026(9) 0.444(3) 0.034(9) Uiso 1 1 d . . .
H3A H 0.8318 0.1156 0.4531 0.041 Uiso 1 1 calc R . .
H3B H 0.7612 0.0813 0.5085 0.041 Uiso 1 1 calc R . .
C4 C 0.632(3) 0.0460(10) 0.304(3) 0.024(8) Uiso 1 1 d . . .
C5 C 0.628(3) 0.0188(10) 0.384(3) 0.020(8) Uiso 1 1 d . . .
C6 C 0.624(4) 0.0255(13) 0.500(3) 0.056(11) Uiso 1 1 d . . .
H6 H 0.6303 0.0539 0.5256 0.067 Uiso 1 1 calc R . .
C7 C 0.612(3) -0.0028(12) 0.582(3) 0.055(11) Uiso 1 1 d . . .
H7 H 0.6156 0.0063 0.6602 0.066 Uiso 1 1 calc R . .
C8 C 0.594(4) -0.0453(13) 0.551(3) 0.058(11) Uiso 1 1 d . . .
H8 H 0.5873 -0.0660 0.6064 0.070 Uiso 1 1 calc R . .
C9 C 0.586(3) -0.0547(12) 0.436(3) 0.051(10) Uiso 1 1 d . . .
H9 H 0.5776 -0.0833 0.4124 0.062 Uiso 1 1 calc R . .
C10 C 0.591(3) -0.0235(11) 0.344(3) 0.036(9) Uiso 1 1 d . . .
C11 C 0.579(3) -0.0145(12) 0.145(3) 0.041(9) Uiso 1 1 d . . .
C12 C 0.550(3) -0.0279(11) 0.024(3) 0.035(9) Uiso 1 1 d . . .
H12 H 0.5269 -0.0563 0.0015 0.042 Uiso 1 1 calc R . .
C13 C 0.554(3) 0.0011(12) -0.065(3) 0.053(10) Uiso 1 1 d . . .
H13 H 0.5347 -0.0086 -0.1457 0.064 Uiso 1 1 calc R . .
C14 C 0.582(3) 0.0385(11) -0.041(3) 0.045(10) Uiso 1 1 d . . .
H14 H 0.5984 0.0553 -0.1004 0.055 Uiso 1 1 calc R . .
C15 C 0.590(4) 0.0569(12) 0.068(3) 0.051(10) Uiso 1 1 d . . .
H15 H 0.5903 0.0863 0.0793 0.061 Uiso 1 1 calc R . .
C16 C 0.598(3) 0.0264(11) 0.163(3) 0.035(9) Uiso 1 1 d . . .
C17 C 0.780(4) 0.1647(12) 0.889(3) 0.066(12) Uiso 1 1 d . . .
H17A H 0.8558 0.1782 0.9545 0.099 Uiso 1 1 calc R . .
H17B H 0.7793 0.1348 0.9078 0.099 Uiso 1 1 calc R . .
H17C H 0.6961 0.1776 0.8849 0.099 Uiso 1 1 calc R . .
C18 C 0.807(3) 0.1959(8) 0.558(2) 0.023(7) Uiso 1 1 d . . .
C19 C 0.308(3) 0.2335(11) 0.595(3) 0.052(10) Uiso 1 1 d D . .
H19A H 0.3009 0.2553 0.6513 0.062 Uiso 1 1 calc R . .
H19B H 0.3243 0.2468 0.5263 0.062 Uiso 1 1 calc R . .
C20 C 0.188(4) 0.2067(15) 0.549(4) 0.104(16) Uiso 1 1 d D . .
H20A H 0.1092 0.2239 0.5011 0.125 Uiso 1 1 calc R . .
H20B H 0.1731 0.1950 0.6206 0.125 Uiso 1 1 calc R . .
N1' N 0.284(2) -0.0085(8) 0.595(2) 0.034(7) Uiso 1 1 d . . .
N3' N 0.263(2) -0.0140(8) 0.388(2) 0.027(6) Uiso 1 1 d . . .
N6' N 0.317(3) 0.0571(8) 0.707(2) 0.036(7) Uiso 1 1 d . . .
N7' N 0.334(3) 0.0995(10) 0.469(3) 0.061(10) Uiso 1 1 d . . .
N9' N 0.283(3) 0.0551(11) 0.302(3) 0.055(9) Uiso 1 1 d . . .
C2' C 0.266(3) -0.0284(10) 0.487(3) 0.024(8) Uiso 1 1 d . . .
H2'A H 0.2543 -0.0578 0.4873 0.029 Uiso 1 1 calc R . .
C4' C 0.280(3) 0.0274(11) 0.391(3) 0.029(9) Uiso 1 1 d . . .
C5' C 0.301(3) 0.0532(9) 0.484(3) 0.019(7) Uiso 1 1 d . . .
C6' C 0.301(2) 0.0311(9) 0.595(2) 0.016(7) Uiso 1 1 d . . .
C8' C 0.312(5) 0.0923(16) 0.347(4) 0.100(16) Uiso 1 1 d . . .
H8'A H 0.3178 0.1147 0.2964 0.120 Uiso 1 1 calc R . .
Pt2 Pt 0.14310(13) -0.14706(4) -0.09211(12) 0.0482(5) Uani 1 1 d . . .
S2 S -0.0600(11) -0.1180(4) -0.2116(10) 0.071(3) Uani 1 1 d . . .
N21 N -0.290(4) -0.1644(12) -0.300(4) 0.093(13) Uiso 1 1 d . . .
N22 N -0.192(2) -0.1595(8) -0.098(2) 0.039(8) Uiso 1 1 d . . .
N23 N -0.139(3) -0.0885(9) 0.179(2) 0.048(8) Uiso 1 1 d . . .
N24 N -0.056(3) 0.0375(9) 0.241(3) 0.042(8) Uiso 1 1 d . . .
N25 N 0.111(3) -0.1961(10) -0.195(3) 0.077(10) Uiso 1 1 d . . .
H25A H 0.0243 -0.2053 -0.2158 0.092 Uiso 1 1 calc R . .
H25B H 0.1234 -0.1900 -0.2655 0.092 Uiso 1 1 calc R . .
N26 N 0.334(3) -0.1787(11) 0.015(3) 0.099(12) Uiso 1 1 d . . .
H26A H 0.4053 -0.1606 0.0324 0.118 Uiso 1 1 calc R . .
H26B H 0.3341 -0.1889 0.0880 0.118 Uiso 1 1 calc R . .
C21 C -0.175(3) -0.1491(12) -0.198(3) 0.037(8) Uiso 1 1 d . . .
C22 C -0.133(3) -0.1366(13) 0.015(3) 0.066(12) Uiso 1 1 d . . .
H22A H -0.0901 -0.1576 0.0801 0.079 Uiso 1 1 calc R . .
H22B H -0.0594 -0.1198 0.0082 0.079 Uiso 1 1 calc R . .
C23 C -0.202(3) -0.1103(11) 0.059(3) 0.047(10) Uiso 1 1 d . . .
H23A H -0.2778 -0.1266 0.0635 0.057 Uiso 1 1 calc R . .
H23B H -0.2415 -0.0884 -0.0036 0.057 Uiso 1 1 calc R . .
C24 C -0.099(3) -0.0465(10) 0.189(3) 0.024(8) Uiso 1 1 d . . .
C25 C -0.091(3) -0.0159(10) 0.107(3) 0.025(8) Uiso 1 1 d . . .
C26 C -0.099(3) -0.0278(13) -0.011(3) 0.050(11) Uiso 1 1 d . . .
H26 H -0.1120 -0.0568 -0.0301 0.060 Uiso 1 1 calc R . .
C27 C -0.090(3) -0.0029(12) -0.097(3) 0.054(10) Uiso 1 1 d . . .
H27 H -0.0922 -0.0137 -0.1728 0.065 Uiso 1 1 calc R . .
C28 C -0.077(4) 0.0403(12) -0.071(3) 0.059(11) Uiso 1 1 d . . .
H28 H -0.0739 0.0600 -0.1299 0.071 Uiso 1 1 calc R . .
C29 C -0.069(4) 0.0523(12) 0.037(3) 0.049(10) Uiso 1 1 d . . .
H29 H -0.0584 0.0813 0.0567 0.059 Uiso 1 1 calc R . .
C30 C -0.074(3) 0.0247(11) 0.125(3) 0.028(8) Uiso 1 1 d . . .
C31 C -0.056(3) 0.0113(10) 0.334(3) 0.026(8) Uiso 1 1 d . . .
C32 C -0.034(4) 0.0252(12) 0.444(3) 0.051(11) Uiso 1 1 d . . .
H32 H -0.0177 0.0543 0.4569 0.061 Uiso 1 1 calc R . .
C33 C -0.033(3) 0.0038(10) 0.536(3) 0.033(9) Uiso 1 1 d . . .
H33 H -0.0241 0.0172 0.6104 0.040 Uiso 1 1 calc R . .
C34 C -0.047(4) -0.0426(12) 0.523(4) 0.057(11) Uiso 1 1 d . . .
H34 H -0.0345 -0.0607 0.5901 0.069 Uiso 1 1 calc R . .
C35 C -0.078(4) -0.0566(13) 0.407(3) 0.059(11) Uiso 1 1 d . . .
H35 H -0.0944 -0.0858 0.3952 0.071 Uiso 1 1 calc R . .
C36 C -0.089(3) -0.0343(11) 0.300(3) 0.044(10) Uiso 1 1 d . . .
C37 C -0.291(3) -0.1592(12) -0.425(3) 0.060(11) Uiso 1 1 d . . .
H37A H -0.3692 -0.1735 -0.4852 0.090 Uiso 1 1 calc R . .
H37B H -0.2089 -0.1713 -0.4281 0.090 Uiso 1 1 calc R . .
H37C H -0.2950 -0.1294 -0.4456 0.090 Uiso 1 1 calc R . .
C38 C -0.320(4) -0.1913(11) -0.110(3) 0.079(13) Uiso 1 1 d . . .
H38A H -0.3547 -0.2049 -0.1905 0.119 Uiso 1 1 calc R . .
H38B H -0.3917 -0.1749 -0.0999 0.119 Uiso 1 1 calc R . .
H38C H -0.2889 -0.2127 -0.0453 0.119 Uiso 1 1 calc R . .
C39 C 0.200(6) -0.226(3) -0.129(7) 0.28(4) Uiso 1 1 d D . .
H39A H 0.1960 -0.2494 -0.1847 0.335 Uiso 1 1 calc R . .
H39B H 0.1692 -0.2371 -0.0656 0.335 Uiso 1 1 calc R . .
C40 C 0.341(3) -0.2132(12) -0.066(3) 0.059(11) Uiso 1 1 d D . .
H40A H 0.3968 -0.2365 -0.0178 0.071 Uiso 1 1 calc R . .
H40B H 0.3776 -0.2032 -0.1260 0.071 Uiso 1 1 calc R . .
N1" N 0.234(3) 0.0039(9) -0.125(2) 0.047(8) Uiso 1 1 d . . .
N3" N 0.256(2) 0.0090(8) 0.090(2) 0.028(7) Uiso 1 1 d . . .
N6" N 0.214(2) -0.0575(8) -0.225(2) 0.036(7) Uiso 1 1 d . . .
N7" N 0.198(3) -0.0950(9) 0.013(2) 0.039(8) Uiso 1 1 d . . .
N9" N 0.238(3) -0.0544(9) 0.175(2) 0.039(7) Uiso 1 1 d . . .
C2" C 0.245(4) 0.0242(14) -0.023(4) 0.073(13) Uiso 1 1 d . . .
H2" H 0.2463 0.0538 -0.0294 0.088 Uiso 1 1 calc R . .
C4" C 0.240(3) -0.0309(12) 0.075(3) 0.044(10) Uiso 1 1 d . . .
C5" C 0.213(3) -0.0555(10) -0.026(3) 0.031(8) Uiso 1 1 d . . .
C6" C 0.211(3) -0.0444(9) -0.127(3) 0.031(9) Uiso 1 1 d . . .
C8" C 0.212(3) -0.0922(12) 0.130(3) 0.043(10) Uiso 1 1 d . . .
H8" H 0.2029 -0.1156 0.1757 0.052 Uiso 1 1 calc R . .
N7 N 0.891(3) 0.1496(10) 0.266(2) 0.096(11) Uiso 1 1 d D . .
O1 O 0.792(3) 0.1384(10) 0.176(2) 0.082(8) Uiso 1 1 d D . .
O2 O 0.897(3) 0.1851(10) 0.301(3) 0.098(11) Uiso 1 1 d D . .
O3 O 0.984(3) 0.1232(9) 0.303(3) 0.085(9) Uiso 1 1 d D . .
N8 N 1.069(3) 0.1122(11) 0.729(4) 0.39(6) Uiso 1 1 d D . .
O4 O 1.082(4) 0.1228(14) 0.634(4) 0.177(17) Uiso 1 1 d D . .
O5 O 1.177(3) 0.1184(10) 0.813(3) 0.120(12) Uiso 1 1 d D . .
O6 O 0.956(4) 0.0980(13) 0.694(4) 0.194(19) Uiso 1 1 d D . .
N9 N 0.453(3) -0.1107(7) -0.239(2) 0.046(8) Uiso 1 1 d D . .
O7 O 0.443(2) -0.1213(7) -0.145(2) 0.043(6) Uiso 1 1 d D . .
O8 O 0.355(3) -0.1177(13) -0.333(3) 0.170(16) Uiso 1 1 d D . .
O9 O 0.550(3) -0.0903(10) -0.232(3) 0.132(13) Uiso 1 1 d D . .
N10 N 0.128(3) 0.2265(13) 0.180(4) 0.144(17) Uiso 1 1 d D . .
O10 O 0.142(3) 0.2482(9) 0.272(3) 0.087(9) Uiso 1 1 d D . .
O11 O 0.061(4) 0.2435(15) 0.083(4) 0.201(19) Uiso 1 1 d D . .
O12 O 0.185(4) 0.1922(14) 0.202(4) 0.160(15) Uiso 1 1 d D . .
N11 N 0.652(3) 0.2809(12) 0.713(3) 0.111(13) Uiso 1 1 d D . .
O13 O 0.661(4) 0.2611(12) 0.805(3) 0.150(15) Uiso 1 1 d D . .
O14 O 0.591(3) 0.2649(12) 0.613(3) 0.132(12) Uiso 1 1 d D . .
O15 O 0.706(4) 0.3146(14) 0.744(4) 0.182(18) Uiso 1 1 d D . .
N12 N 0.621(3) -0.1483(12) 0.230(3) 0.51(8) Uiso 1 1 d D . .
O16 O 0.535(3) -0.1228(9) 0.175(3) 0.087(9) Uiso 1 1 d D . .
O17 O 0.614(5) -0.1855(13) 0.206(4) 0.171(17) Uiso 1 1 d D . .
O18 O 0.726(3) -0.1382(13) 0.310(3) 0.129(11) Uiso 1 1 d D . .
O1W O 0.097(5) -0.1351(17) -0.630(5) 0.13(2) Uiso 0.50 1 d P . .
O2W O 0.339(4) -0.1240(11) -0.571(3) 0.129(12) Uiso 1 1 d . . .
O3W O -0.544(2) -0.2119(7) -0.375(2) 0.081(8) Uiso 1 1 d . . .
O4W O 0.348(4) 0.1904(11) 0.880(3) 0.141(13) Uiso 1 1 d . . .
O5W O 0.179(4) -0.1776(11) -0.390(3) 0.151(14) Uiso 1 1 d . . .
O6W O 0.186(5) 0.1310(15) 1.059(4) 0.200(19) Uiso 1 1 d . . .
O7W O 0.556(3) 0.1827(10) 1.090(3) 0.133(11) Uiso 1 1 d . . .
O8W O 0.485(3) 0.2163(10) 0.280(3) 0.152(12) Uiso 1 1 d . . .
O9W O 1.057(7) 0.297(2) 0.676(7) 0.17(3) Uiso 0.50 1 d P . .

loop_
_atom_site_aniso_label
_atom_site_aniso_U_11
_atom_site_aniso_U_22
_atom_site_aniso_U_33
_atom_site_aniso_U_23
_atom_site_aniso_U_13
_atom_site_aniso_U_12
Pt1 0.0331(8) 0.0500(11) 0.0393(9) -0.0023(9) 0.0062(8) -0.0029(9)
S1 0.051(7) 0.049(8) 0.067(8) 0.023(6) -0.007(6) -0.014(6)
Pt2 0.0351(9) 0.0580(13) 0.0446(10) -0.0041(10) 0.0082(8) -0.0042(9)
S2 0.063(8) 0.060(9) 0.070(8) 0.009(6) 0.006(7) 0.009(7)
